data_1570492
loop_
_publ_author_name
'Zhang, Rong'
'Lan, Jiajing'
'Wang, Fei'
'Chen, Shumei'
'Zhang, Jian'

_publ_section_title
;
 Aggregate assembly of ferrocene functionalized indium-oxo clusters.
;
_journal_issue 2
_journal_name_full 'Chemical science'
_journal_page_first 726
_journal_page_last 735
_journal_paper_doi 10.1039/d3sc05824g
_journal_volume 15
_journal_year 2024
_chemical_formula_moiety 'C92 H96 Fe6 In13 N6 O46'
_chemical_formula_sum 'C92 H96 Fe6 In13 N6 O46'
_chemical_formula_weight 3849.50
_space_group_crystal_system monoclinic
_space_group_IT_number 15
_space_group_name_Hall '-I 2ya'
_space_group_name_H-M_alt 'I 1 2/a 1'
_atom_sites_solution_hydrogens mixed
_atom_sites_solution_primary iterative
_audit_creation_date 2023-07-11
_audit_creation_method
;
Olex2 1.5
(compiled 2022.04.07 svn.rca3783a0 for OlexSys, GUI svn.r6498)
;
_audit_update_record
;
2023-07-14 deposited with the CCDC.	2023-11-23 downloaded from the CCDC.
;
_cell_angle_alpha 90
_cell_angle_beta 94.0511(7)
_cell_angle_gamma 90
_cell_formula_units_Z 4
_cell_length_a 27.37206(19)
_cell_length_b 15.00755(12)
_cell_length_c 31.8968(3)
_cell_measurement_reflns_used 33620
_cell_measurement_temperature 100.01(10)
_cell_measurement_theta_max 60.9610
_cell_measurement_theta_min 2.4020
_cell_volume 13070.07(19)
_computing_cell_refinement 'CrysAlisPro 1.171.41.93a (Rigaku OD, 2020)'
_computing_data_collection 'CrysAlisPro 1.171.41.93a (Rigaku OD, 2020)'
_computing_data_reduction 'CrysAlisPro 1.171.41.93a (Rigaku OD, 2020)'
_computing_molecular_graphics 'Olex2 1.5 (Dolomanov et al., 2009)'
_computing_publication_material 'Olex2 1.5 (Dolomanov et al., 2009)'
_computing_structure_refinement 'SHELXL 2017/1 (Sheldrick, 2015)'
_computing_structure_solution 'olex2.solve 1.5 (Bourhis et al., 2015)'
_diffrn_ambient_environment N~2~
_diffrn_ambient_temperature 100.01(10)
_diffrn_detector 'Hybrid Pixel Array Detector'
_diffrn_detector_area_resol_mean 10.0000
_diffrn_detector_type HyPix
_diffrn_measured_fraction_theta_full 0.998
_diffrn_measured_fraction_theta_max 0.969
_diffrn_measurement_details
;
List of Runs (angles in degrees, time in seconds):

  # Type    Start    End  Width  t~exp~   \w     \q     \k     \f   Frames
#--------------------------------------------------------------------------
  1  \w     51.00 141.00   0.50    0.27    --   74.47  77.00 150.00  180
  2  \w    108.00 146.00   0.50    0.27    --   74.47  77.00  90.00   76
  3  \w     52.00  90.00   0.50    0.27    --   74.47  77.00  90.00   76
  4  \w     65.00 146.00   0.50    0.27    --   74.47  45.00  55.00  162
  5  \w     80.00 132.00   0.50    0.27    --   74.47 125.00 -60.00  104
  6  \w     19.00  75.00   0.50    0.27    --   74.47 -45.00 -94.00  112
  7  \w     14.00  67.00   0.50    0.27    --   74.47 -38.00  60.00  106
  8  \w     44.00  69.00   0.50    0.06    --   -0.31  45.00  55.00   50
  9  \w    -51.00 -25.00   0.50    0.27    --  -75.09  45.00  55.00   52
 10  \w    -12.00  38.00   0.50    0.06    --   -0.31  45.00  55.00  100
 11  \w    -61.00  -1.00   0.50    0.27    --  -75.09  38.00-120.00  120
 12  \w    -10.00  16.00   0.50    0.06    --   -0.31  38.00-180.00   52
 13  \w    -70.00  -3.00   0.50    0.06    --   -0.31 -45.00 -94.00  134
 14  \w   -144.00 -91.00   0.50    0.27    --  -75.09-125.00   0.00  106
 15  \w   -114.00 -83.00   0.50    0.27    --  -75.09 -45.00 -94.00   62
 16  \w   -146.00 -98.00   0.50    0.27    --  -75.09 -99.00-150.00   96
;
_diffrn_measurement_device 'four-circle diffractometer'
_diffrn_measurement_device_type 'ROD, Synergy Custom system, HyPix'
_diffrn_measurement_method '\w scans'
_diffrn_orient_matrix_type 'CrysAlisPro convention (1999,Acta A55,543-557)'
_diffrn_orient_matrix_UB_11 0.0415007000
_diffrn_orient_matrix_UB_12 -0.0469861000
_diffrn_orient_matrix_UB_13 -0.0008771000
_diffrn_orient_matrix_UB_21 0.0013732000
_diffrn_orient_matrix_UB_22 0.0174299000
_diffrn_orient_matrix_UB_23 -0.0410699000
_diffrn_orient_matrix_UB_31 0.0260945000
_diffrn_orient_matrix_UB_32 0.0738576000
_diffrn_orient_matrix_UB_33 0.0091571000
_diffrn_radiation_monochromator mirror
_diffrn_radiation_probe x-ray
_diffrn_radiation_type GaK\a
_diffrn_radiation_wavelength 1.3405
_diffrn_reflns_av_R_equivalents 0.0587
_diffrn_reflns_av_unetI/netI 0.0429
_diffrn_reflns_Laue_measured_fraction_full 0.998
_diffrn_reflns_Laue_measured_fraction_max 0.969
_diffrn_reflns_limit_h_max 35
_diffrn_reflns_limit_h_min -35
_diffrn_reflns_limit_k_max 18
_diffrn_reflns_limit_k_min -19
_diffrn_reflns_limit_l_max 40
_diffrn_reflns_limit_l_min -41
_diffrn_reflns_number 49091
_diffrn_reflns_point_group_measured_fraction_full 0.998
_diffrn_reflns_point_group_measured_fraction_max 0.969
_diffrn_reflns_theta_full 53.543
_diffrn_reflns_theta_max 61.176
_diffrn_reflns_theta_min 2.415
_diffrn_source 'micro-focus metaljet'
_exptl_absorpt_coefficient_mu 15.915
_exptl_absorpt_correction_T_max 1.00000
_exptl_absorpt_correction_T_min 0.18204
_exptl_absorpt_correction_type multi-scan
_exptl_absorpt_process_details
;
CrysAlisPro 1.171.41.93a (Rigaku Oxford Diffraction, 2020)
Empirical absorption correction using spherical harmonics,
implemented in SCALE3 ABSPACK scaling algorithm.
;
_exptl_crystal_colour 'clear orangish orange'
_exptl_crystal_colour_lustre clear
_exptl_crystal_colour_modifier orangish
_exptl_crystal_colour_primary orange
_exptl_crystal_density_diffrn 1.956
_exptl_crystal_description block
_exptl_crystal_F_000 7404
_exptl_crystal_size_max 0.2
_exptl_crystal_size_mid 0.1
_exptl_crystal_size_min 0.1
_refine_diff_density_max 3.063
_refine_diff_density_min -3.605
_refine_diff_density_rms 0.321
_refine_ls_extinction_method none
_refine_ls_goodness_of_fit_ref 1.082
_refine_ls_hydrogen_treatment constr
_refine_ls_matrix_type full
_refine_ls_number_parameters 743
_refine_ls_number_reflns 14802
_refine_ls_number_restraints 4
_refine_ls_restrained_S_all 3.577
_refine_ls_R_factor_all 0.0685
_refine_ls_R_factor_gt 0.0641
_refine_ls_shift/su_max 0.002
_refine_ls_shift/su_mean 0.000
_refine_ls_structure_factor_coef Fsqd
_refine_ls_weighting_details 'w=1/[\s^2^(Fo^2^)+(0.1435P)^2^+20.7721P] where P=(Fo^2^+2Fc^2^)/3'
_refine_ls_weighting_scheme calc
_refine_ls_wR_factor_gt 0.1829
_refine_ls_wR_factor_ref 0.1872
_reflns_Friedel_coverage 0.000
_reflns_number_gt 13203
_reflns_number_total 14802
_reflns_threshold_expression 'I > 2\s(I)'
_cod_data_source_file d3sc05824g2.cif
_cod_data_source_block hy_CCDC3
_cod_depositor_comments 'Adding full bibliography for 1570485--1570493.cif.'
_cod_original_cell_volume 13070.05(17)
_cod_database_code 1570492
_shelx_shelxl_version_number 2017/1
_chemical_oxdiff_formula 'In Fe C N O H'
_shelx_space_group_comment
;
The symmetry employed for this shelxl refinement is uniquely defined
by the following loop, which should always be used as a source of
symmetry information in preference to the above space-group names.
They are only intended as comments.
;
_shelx_estimated_absorpt_t_max 0.299
_shelx_estimated_absorpt_t_min 0.143
_olex2_refinement_description
;
1. Fixed Uiso
 At 1.2 times of:
  All C(H) groups, All N(H) groups
 At 1.5 times of:
  All C(H,H,H) groups, All O(H,H) groups
2. Restrained distances
 H2B-O2
 0.87 with sigma of 0.002
 H2A-H2B
 1.87 with sigma of 0.002
 O2-H2B
 0.87 with sigma of 0.002
 H2A-O2
 0.87 with sigma of 0.002
3.a Rotating group:
 O2(H2A,H2B)
3.b Aromatic/amide H refined with riding coordinates:
 N4(H4), C3(H3), C5(H5), C8(H8), C10(H10), C12(H12), C14(H14), C16(H16),
 C18(H18), C19(H19), C20(H20), C21(H21), C22(H22), C23(H23), C24(H24), C26(H26),
  C28(H28), C32(H32), C34(H34), C35(H35), C36(H36), C37(H37), C38(H38),
 C39(H39), C40(H40), C41(H41), C42(H42), C46(H46)
3.c Idealised Me refined as rotating group:
 C30(H30A,H30B,H30C), C31(H31A,H31B,H31C), C33(H33A,H33B,H33C), C43(H43A,H43B,
 H43C), C44(H44A,H44B,H44C), C45(H45A,H45B,H45C)
;
_olex2_submission_special_instructions 'No special instructions were received'
_oxdiff_exptl_absorpt_empirical_details
;
Empirical correction (ABSPACK) includes:
- Absorption correction using spherical harmonics
- Frame scaling
;
_oxdiff_exptl_absorpt_empirical_full_max 3.043
_oxdiff_exptl_absorpt_empirical_full_min 0.319

loop_
_space_group_symop_operation_xyz
'x, y, z'
'-x+1/2, y, -z'
'x+1/2, y+1/2, z+1/2'
'-x+1, y+1/2, -z+1/2'
'-x, -y, -z'
'x-1/2, -y, z'
'-x+1/2, -y+1/2, -z+1/2'
'x, -y+1/2, z+1/2'

loop_
_atom_site_label
_atom_site_type_symbol
_atom_site_fract_x
_atom_site_fract_y
_atom_site_fract_z
_atom_site_U_iso_or_equiv
_atom_site_adp_type
_atom_site_occupancy
_atom_site_site_symmetry_order
_atom_site_calc_flag
_atom_site_refinement_flags_posn
_atom_site_refinement_flags_adp
_atom_site_refinement_flags_occupancy
_atom_site_disorder_assembly
_atom_site_disorder_group
In1 In 0.74768(2) 0.01668(3) 0.69542(2) 0.01777(11) Uani 1 1 d . . . . .
In2 In 0.750000 0.250000 0.750000 0.01445(13) Uani 1 2 d S . P . .
In3 In 0.66998(2) 0.20594(3) 0.64529(2) 0.01806(11) Uani 1 1 d . . . . .
In4 In 0.68290(2) 0.41555(2) 0.70571(2) 0.01530(11) Uani 1 1 d . . . . .
In5 In 0.65150(2) 0.32215(3) 0.79501(2) 0.01562(11) Uani 1 1 d . . . . .
In6 In 0.78177(2) 0.34344(3) 0.66133(2) 0.01565(11) Uani 1 1 d . . . . .
In7 In 0.63280(2) 0.10053(3) 0.74818(2) 0.01780(11) Uani 1 1 d . . . . .
Fe1 Fe 0.63305(3) 0.41464(6) 0.52591(3) 0.0188(2) Uani 1 1 d . . . . .
Fe2 Fe 0.52166(3) 0.05591(6) 0.86506(3) 0.01778(19) Uani 1 1 d . . . . .
Fe3 Fe 0.61695(4) 0.70441(6) 0.80456(3) 0.0269(2) Uani 1 1 d . . . . .
O1 O 0.72470(15) 0.1084(3) 0.64961(14) 0.0203(9) Uani 1 1 d . . . . .
O23 O 0.70682(16) 0.2523(3) 0.59079(14) 0.0235(9) Uani 1 1 d . . . . .
O3 O 0.81579(14) 0.3035(3) 0.72209(12) 0.0150(8) Uani 1 1 d . . . . .
O4 O 0.78443(14) 0.1230(3) 0.73210(12) 0.0144(8) Uani 1 1 d . . . . .
O5 O 0.74751(16) 0.3808(3) 0.60144(15) 0.0245(9) Uani 1 1 d . . . . .
O6 O 0.80740(15) 0.2114(3) 0.64659(13) 0.0180(8) Uani 1 1 d . . . . .
O7 O 0.75123(14) 0.4654(3) 0.68497(13) 0.0171(8) Uani 1 1 d . . . . .
O8 O 0.71587(14) 0.2909(3) 0.68779(13) 0.0163(8) Uani 1 1 d . . . . .
O9 O 0.62560(15) 0.1787(3) 0.69488(14) 0.0231(9) Uani 1 1 d . . . . .
O10 O 0.62163(14) 0.3483(3) 0.73183(13) 0.0176(8) Uani 1 1 d . . . . .
O11 O 0.69086(15) 0.0168(3) 0.73623(14) 0.0193(8) Uani 1 1 d . . . . .
O12 O 0.61760(15) 0.3113(3) 0.63043(14) 0.0209(9) Uani 1 1 d . . . . .
O13 O 0.65493(15) 0.0976(3) 0.86499(14) 0.0193(8) Uani 1 1 d . . . . .
O14 O 0.64669(15) 0.4494(3) 0.64479(14) 0.0226(9) Uani 1 1 d . . . . .
O15 O 0.58885(15) 0.2638(3) 0.82198(14) 0.0215(9) Uani 1 1 d . . . . .
O16 O 0.63165(15) 0.0246(3) 0.80588(14) 0.0215(9) Uani 1 1 d . . . . .
O17 O 0.61809(16) 0.4454(3) 0.81176(14) 0.0229(9) Uani 1 1 d . . . . .
O18 O 0.65259(15) 0.5428(3) 0.72210(13) 0.0191(8) Uani 1 1 d . . . . .
O19 O 0.68778(16) 0.5070(3) 0.83983(15) 0.0244(9) Uani 1 1 d . . . . .
O20 O 0.56846(15) 0.1663(3) 0.77110(14) 0.0220(9) Uani 1 1 d . . . . .
O21 O 0.72114(16) 0.5811(3) 0.76087(16) 0.0253(9) Uani 1 1 d . . . . .
O22 O 0.57912(18) 0.0071(3) 0.72034(16) 0.0299(10) Uani 1 1 d . . . . .
N1 N 0.7133(2) -0.0970(4) 0.6602(2) 0.0309(13) Uani 1 1 d . . . . .
O2 O 0.62321(18) 0.1196(4) 0.60007(19) 0.0382(12) Uani 1 1 d D . . . .
H2A H 0.575679 0.108806 0.594676 0.057 Uiso 1 1 d DR U . . .
H2B H 0.634563 0.063419 0.570847 0.057 Uiso 1 1 d DR U . . .
N3 N 0.5545(3) -0.0736(5) 0.6630(3) 0.054(2) Uani 1 1 d . . . . .
N4 N 0.6900(5) -0.1989(7) 0.6146(4) 0.098(4) Uani 1 1 d . . . . .
H4 H 0.684385 -0.226628 0.590398 0.117 Uiso 1 1 calc R U . . .
C1 C 0.7119(4) -0.1194(7) 0.6201(3) 0.063(3) Uani 1 1 d . . . . .
C2 C 0.7196(2) 0.3286(4) 0.5797(2) 0.0221(12) Uani 1 1 d . . . . .
C3 C 0.7043(2) 0.4495(5) 0.5223(2) 0.0267(14) Uani 1 1 d . . . . .
H3 H 0.720106 0.498492 0.536331 0.032 Uiso 1 1 calc R U . . .
C4 C 0.5997(2) 0.4242(4) 0.5806(2) 0.0216(12) Uani 1 1 d . . . . .
C5 C 0.5712(2) 0.3682(5) 0.5509(2) 0.0242(13) Uani 1 1 d . . . . .
H5 H 0.562735 0.307568 0.554959 0.029 Uiso 1 1 calc R U . . .
C6 C 0.7007(2) 0.3617(4) 0.5380(2) 0.0224(12) Uani 1 1 d . . . . .
C7 C 0.6231(2) 0.3930(4) 0.6210(2) 0.0198(12) Uani 1 1 d . . . . .
C8 C 0.5585(2) 0.4204(5) 0.5151(2) 0.0287(15) Uani 1 1 d . . . . .
H8 H 0.539918 0.400655 0.490598 0.034 Uiso 1 1 calc R U . . .
C9 C 0.5881(2) -0.0017(4) 0.86488(19) 0.0177(11) Uani 1 1 d . . . . .
C10 C 0.5174(2) -0.0798(4) 0.8737(2) 0.0228(13) Uani 1 1 d . . . . .
H10 H 0.489333 -0.116453 0.868684 0.027 Uiso 1 1 calc R U . . .
C11 C 0.6274(2) 0.0433(4) 0.8440(2) 0.0211(12) Uani 1 1 d . . . . .
C12 C 0.5322(2) -0.0376(4) 0.9120(2) 0.0263(13) Uani 1 1 d . . . . .
H12 H 0.515502 -0.041101 0.937098 0.032 Uiso 1 1 calc R U . . .
C13 C 0.6783(2) 0.5967(4) 0.7452(2) 0.0206(12) Uani 1 1 d . . . . .
C14 C 0.5518(2) -0.0583(4) 0.8440(2) 0.0196(12) Uani 1 1 d . . . . .
H14 H 0.550964 -0.077799 0.815647 0.024 Uiso 1 1 calc R U . . .
C15 C 0.5223(2) 0.1692(4) 0.8301(2) 0.0228(13) Uani 1 1 d . . . . .
C16 C 0.5755(2) 0.0105(4) 0.9071(2) 0.0231(13) Uani 1 1 d . . . . .
H16 H 0.593164 0.044873 0.928089 0.028 Uiso 1 1 calc R U . . .
C17 C 0.5633(2) 0.2009(4) 0.8067(2) 0.0192(12) Uani 1 1 d . . . . .
C18 C 0.6040(2) 0.5102(4) 0.5625(2) 0.0224(12) Uani 1 1 d . . . . .
H18 H 0.620807 0.559806 0.575155 0.027 Uiso 1 1 calc R U . . .
C19 C 0.5782(2) 0.5082(5) 0.5216(2) 0.0258(13) Uani 1 1 d . . . . .
H19 H 0.574886 0.556470 0.502356 0.031 Uiso 1 1 calc R U . . .
C20 C 0.6798(2) 0.4506(5) 0.4817(2) 0.0305(15) Uani 1 1 d . . . . .
H20 H 0.676440 0.500824 0.463553 0.037 Uiso 1 1 calc R U . . .
C21 C 0.6734(2) 0.3074(5) 0.5077(2) 0.0286(14) Uani 1 1 d . . . . .
H21 H 0.665141 0.246292 0.510291 0.034 Uiso 1 1 calc R U . . .
C22 C 0.4843(2) 0.1108(4) 0.8142(2) 0.0240(13) Uani 1 1 d . . . . .
H22 H 0.480998 0.085620 0.786866 0.029 Uiso 1 1 calc R U . . .
C23 C 0.6613(3) 0.3644(6) 0.4727(2) 0.0341(16) Uani 1 1 d . . . . .
H23 H 0.643632 0.347104 0.447293 0.041 Uiso 1 1 calc R U . . .
C24 C 0.5140(2) 0.1914(4) 0.8727(2) 0.0253(13) Uani 1 1 d . . . . .
H24 H 0.533772 0.229003 0.890890 0.030 Uiso 1 1 calc R U . . .
C25 C 0.6424(2) 0.5089(4) 0.8296(2) 0.0230(13) Uani 1 1 d . . . . .
C26 C 0.4519(2) 0.0971(4) 0.8472(2) 0.0235(13) Uani 1 1 d . . . . .
H26 H 0.423238 0.061267 0.845411 0.028 Uiso 1 1 calc R U . . .
C27 C 0.6571(2) 0.6846(4) 0.7545(2) 0.0256(13) Uani 1 1 d . . . . .
C28 C 0.4702(2) 0.1461(4) 0.8827(2) 0.0268(14) Uani 1 1 d . . . . .
H28 H 0.455880 0.148565 0.908963 0.032 Uiso 1 1 calc R U . . .
C29 C 0.6147(3) 0.5904(4) 0.8388(2) 0.0255(13) Uani 1 1 d . . . . .
C30 C 0.5721(2) 0.3810(5) 0.7241(2) 0.0318(15) Uani 1 1 d . . . . .
H30A H 0.568023 0.435680 0.740250 0.048 Uiso 1 1 calc R U . . .
H30B H 0.548951 0.335777 0.732666 0.048 Uiso 1 1 calc R U . . .
H30C H 0.565671 0.393642 0.694042 0.048 Uiso 1 1 calc R U . . .
C31 C 0.8278(3) 0.1918(5) 0.6070(2) 0.0355(16) Uani 1 1 d . . . . .
H31A H 0.858500 0.224598 0.605219 0.053 Uiso 1 1 calc R U . . .
H31B H 0.804473 0.209761 0.583785 0.053 Uiso 1 1 calc R U . . .
H31C H 0.834105 0.127683 0.605140 0.053 Uiso 1 1 calc R U . . .
C32 C 0.6104(2) 0.7171(4) 0.7405(2) 0.0265(14) Uani 1 1 d . . . . .
H32 H 0.587044 0.688148 0.721678 0.032 Uiso 1 1 calc R U . . .
C33 C 0.7507(2) 0.5445(5) 0.6601(2) 0.0278(14) Uani 1 1 d . . . . .
H33A H 0.721896 0.544114 0.640075 0.042 Uiso 1 1 calc R U . . .
H33B H 0.780473 0.546930 0.644751 0.042 Uiso 1 1 calc R U . . .
H33C H 0.749494 0.596704 0.678448 0.042 Uiso 1 1 calc R U . . .
C34 C 0.6814(3) 0.7492(5) 0.7824(2) 0.0316(15) Uani 1 1 d . . . . .
H34 H 0.713231 0.744817 0.796137 0.038 Uiso 1 1 calc R U . . .
C35 C 0.6475(3) 0.8207(5) 0.7851(2) 0.0315(15) Uani 1 1 d . . . . .
H35 H 0.653102 0.873010 0.801543 0.038 Uiso 1 1 calc R U . . .
C36 C 0.6341(3) 0.6631(5) 0.8650(2) 0.0364(17) Uani 1 1 d . . . . .
H36 H 0.665330 0.665869 0.879985 0.044 Uiso 1 1 calc R U . . .
C37 C 0.5864(3) -0.0224(6) 0.6834(3) 0.0433(19) Uani 1 1 d . . . . .
H37 H 0.615653 -0.006644 0.670862 0.052 Uiso 1 1 calc R U . . .
C38 C 0.5669(3) 0.6143(5) 0.8231(3) 0.0346(17) Uani 1 1 d . . . . .
H38 H 0.545524 0.578934 0.805247 0.042 Uiso 1 1 calc R U . . .
C39 C 0.5969(4) 0.7293(5) 0.8636(3) 0.047(2) Uani 1 1 d . . . . .
H39 H 0.599461 0.785184 0.877572 0.056 Uiso 1 1 calc R U . . .
C40 C 0.6049(3) 0.8022(5) 0.7600(3) 0.0350(17) Uani 1 1 d . . . . .
H40 H 0.576894 0.839660 0.756527 0.042 Uiso 1 1 calc R U . . .
C41 C 0.5562(3) 0.7006(5) 0.8388(3) 0.042(2) Uani 1 1 d . . . . .
H41 H 0.526599 0.732750 0.833188 0.051 Uiso 1 1 calc R U . . .
C42 C 0.6909(3) -0.1651(6) 0.6798(3) 0.047(2) Uani 1 1 d . . . . .
H42 H 0.685356 -0.166406 0.708816 0.057 Uiso 1 1 calc R U . . .
C43 C 0.5100(3) -0.1012(7) 0.6817(4) 0.063(3) Uani 1 1 d . . . . .
H43A H 0.513357 -0.163065 0.691231 0.095 Uiso 1 1 calc R U . . .
H43B H 0.482096 -0.096348 0.660773 0.095 Uiso 1 1 calc R U . . .
H43C H 0.504430 -0.062630 0.705717 0.095 Uiso 1 1 calc R U . . .
C44 C 0.5655(6) -0.1099(10) 0.6222(5) 0.099(5) Uani 1 1 d . . . . .
H44A H 0.589031 -0.070989 0.609348 0.149 Uiso 1 1 calc R U . . .
H44B H 0.535349 -0.113537 0.603870 0.149 Uiso 1 1 calc R U . . .
H44C H 0.579665 -0.169593 0.626118 0.149 Uiso 1 1 calc R U . . .
C45 C 0.7318(6) -0.0676(11) 0.5857(4) 0.094(5) Uani 1 1 d . . . . .
H45A H 0.704692 -0.044260 0.567163 0.141 Uiso 1 1 calc R U . . .
H45B H 0.752363 -0.106295 0.569590 0.141 Uiso 1 1 calc R U . . .
H45C H 0.751432 -0.017956 0.597625 0.141 Uiso 1 1 calc R U . . .
C46 C 0.6778(5) -0.2296(8) 0.6524(4) 0.070(3) Uani 1 1 d . . . . .
H46 H 0.663103 -0.285164 0.658241 0.084 Uiso 1 1 calc R U . . .

loop_
_atom_site_aniso_label
_atom_site_aniso_U_11
_atom_site_aniso_U_22
_atom_site_aniso_U_33
_atom_site_aniso_U_23
_atom_site_aniso_U_13
_atom_site_aniso_U_12
In1 0.0200(2) 0.0103(2) 0.0232(2) -0.00032(14) 0.00328(15) 0.00043(14)
In2 0.0162(3) 0.0085(3) 0.0189(3) 0.00129(19) 0.00358(19) 0.00056(19)
In3 0.0203(2) 0.0121(2) 0.0219(2) 0.00058(14) 0.00173(15) -0.00045(14)
In4 0.0167(2) 0.0094(2) 0.0200(2) 0.00118(14) 0.00323(14) 0.00063(13)
In5 0.0168(2) 0.0095(2) 0.0209(2) 0.00161(14) 0.00415(14) 0.00072(14)
In6 0.0169(2) 0.0104(2) 0.0200(2) 0.00171(13) 0.00360(14) 0.00060(13)
In7 0.0186(2) 0.0120(2) 0.0231(2) 0.00217(14) 0.00397(15) -0.00021(14)
Fe1 0.0178(4) 0.0205(5) 0.0184(4) 0.0009(3) 0.0038(3) 0.0052(3)
Fe2 0.0168(4) 0.0127(4) 0.0242(4) 0.0004(3) 0.0047(3) -0.0015(3)
Fe3 0.0307(5) 0.0126(5) 0.0374(6) -0.0034(4) 0.0020(4) 0.0057(4)
O1 0.023(2) 0.015(2) 0.023(2) -0.0002(17) 0.0044(16) 0.0025(17)
O23 0.025(2) 0.023(2) 0.024(2) 0.0007(18) 0.0078(17) 0.0041(18)
O3 0.0188(19) 0.0097(19) 0.0166(19) 0.0008(15) 0.0028(15) 0.0005(15)
O4 0.0192(18) 0.0062(18) 0.0180(19) 0.0034(14) 0.0036(15) 0.0023(15)
O5 0.026(2) 0.021(2) 0.026(2) 0.0046(18) 0.0030(17) 0.0045(18)
O6 0.022(2) 0.012(2) 0.019(2) 0.0006(16) 0.0027(16) 0.0007(16)
O7 0.0168(18) 0.0085(18) 0.026(2) 0.0051(16) 0.0040(15) -0.0009(15)
O8 0.0183(19) 0.0079(19) 0.024(2) 0.0026(15) 0.0072(16) 0.0013(15)
O9 0.019(2) 0.025(2) 0.025(2) 0.0096(18) 0.0004(16) -0.0009(17)
O10 0.0188(19) 0.0106(19) 0.024(2) -0.0006(16) 0.0040(16) -0.0009(15)
O11 0.0192(19) 0.011(2) 0.029(2) 0.0014(16) 0.0071(16) 0.0013(15)
O12 0.0179(19) 0.019(2) 0.026(2) 0.0031(17) 0.0062(16) 0.0009(16)
O13 0.021(2) 0.014(2) 0.023(2) 0.0005(16) 0.0044(16) -0.0015(16)
O14 0.024(2) 0.018(2) 0.027(2) 0.0003(18) 0.0073(17) 0.0025(17)
O15 0.0181(19) 0.017(2) 0.031(2) 0.0061(18) 0.0092(17) 0.0009(16)
O16 0.025(2) 0.014(2) 0.026(2) 0.0046(17) 0.0076(17) 0.0021(17)
O17 0.028(2) 0.014(2) 0.028(2) -0.0008(17) 0.0090(17) 0.0057(17)
O18 0.025(2) 0.0055(18) 0.026(2) 0.0002(16) 0.0007(16) 0.0052(16)
O19 0.029(2) 0.018(2) 0.028(2) 0.0002(18) 0.0104(18) 0.0049(18)
O20 0.023(2) 0.020(2) 0.023(2) 0.0016(17) 0.0041(17) 0.0055(17)
O21 0.025(2) 0.017(2) 0.035(2) 0.0017(18) 0.0056(18) 0.0019(17)
O22 0.035(3) 0.018(2) 0.036(3) 0.0001(19) -0.001(2) -0.0044(19)
N1 0.043(3) 0.013(3) 0.037(3) -0.005(2) 0.002(3) -0.005(2)
O2 0.031(3) 0.029(3) 0.055(4) 0.000(2) 0.003(2) -0.003(2)
N3 0.055(5) 0.042(4) 0.062(5) -0.014(4) -0.006(4) -0.015(4)
N4 0.147(11) 0.075(7) 0.069(7) -0.029(6) -0.011(7) -0.052(7)
C1 0.088(8) 0.052(6) 0.047(6) -0.009(5) 0.000(5) -0.026(6)
C2 0.020(3) 0.018(3) 0.029(3) 0.002(2) 0.009(2) 0.004(2)
C3 0.020(3) 0.031(4) 0.029(3) 0.009(3) 0.004(2) 0.004(3)
C4 0.021(3) 0.019(3) 0.026(3) 0.000(2) 0.005(2) 0.004(2)
C5 0.017(3) 0.027(3) 0.028(3) -0.002(3) 0.002(2) 0.000(2)
C6 0.019(3) 0.025(3) 0.023(3) 0.005(2) 0.005(2) 0.005(2)
C7 0.013(2) 0.024(3) 0.024(3) 0.002(2) 0.006(2) 0.002(2)
C8 0.015(3) 0.042(4) 0.029(3) -0.003(3) 0.002(2) 0.006(3)
C9 0.015(3) 0.014(3) 0.025(3) 0.004(2) 0.002(2) -0.002(2)
C10 0.020(3) 0.012(3) 0.037(4) 0.000(2) 0.003(2) -0.003(2)
C11 0.023(3) 0.012(3) 0.030(3) 0.002(2) 0.009(2) 0.002(2)
C12 0.026(3) 0.022(3) 0.032(3) 0.006(3) 0.010(3) 0.001(3)
C13 0.023(3) 0.009(3) 0.030(3) 0.002(2) 0.005(2) -0.003(2)
C14 0.021(3) 0.012(3) 0.025(3) 0.000(2) 0.001(2) 0.001(2)
C15 0.022(3) 0.010(3) 0.038(4) 0.009(2) 0.010(3) 0.001(2)
C16 0.024(3) 0.025(3) 0.020(3) 0.006(2) 0.002(2) -0.003(2)
C17 0.013(2) 0.015(3) 0.030(3) 0.001(2) 0.007(2) 0.005(2)
C18 0.024(3) 0.019(3) 0.024(3) -0.001(2) 0.003(2) 0.005(2)
C19 0.025(3) 0.030(4) 0.023(3) 0.001(3) 0.006(2) 0.013(3)
C20 0.021(3) 0.047(4) 0.024(3) 0.012(3) 0.005(2) 0.003(3)
C21 0.031(3) 0.030(4) 0.025(3) -0.007(3) 0.005(3) 0.009(3)
C22 0.019(3) 0.020(3) 0.034(3) 0.006(3) 0.000(2) 0.001(2)
C23 0.029(3) 0.048(5) 0.026(3) -0.009(3) 0.006(3) 0.015(3)
C24 0.027(3) 0.011(3) 0.039(4) 0.003(3) 0.012(3) 0.002(2)
C25 0.030(3) 0.012(3) 0.029(3) -0.003(2) 0.015(3) -0.002(2)
C26 0.016(3) 0.015(3) 0.040(4) 0.006(3) 0.006(2) 0.001(2)
C27 0.029(3) 0.011(3) 0.037(4) 0.000(3) 0.000(3) 0.004(2)
C28 0.025(3) 0.019(3) 0.037(4) -0.001(3) 0.007(3) -0.003(3)
C29 0.034(3) 0.012(3) 0.032(3) 0.002(2) 0.008(3) 0.005(2)
C30 0.027(3) 0.032(4) 0.037(4) 0.009(3) 0.004(3) 0.009(3)
C31 0.043(4) 0.029(4) 0.036(4) -0.001(3) 0.010(3) 0.005(3)
C32 0.024(3) 0.018(3) 0.037(4) 0.004(3) -0.003(3) 0.004(2)
C33 0.028(3) 0.021(3) 0.035(4) 0.003(3) 0.003(3) 0.003(3)
C34 0.032(4) 0.022(4) 0.040(4) -0.005(3) -0.001(3) 0.000(3)
C35 0.043(4) 0.013(3) 0.039(4) -0.002(3) 0.003(3) 0.002(3)
C36 0.059(5) 0.020(4) 0.031(4) -0.004(3) 0.002(3) 0.000(3)
C37 0.047(5) 0.038(5) 0.046(5) -0.007(4) 0.007(4) -0.013(4)
C38 0.033(4) 0.015(3) 0.056(5) -0.001(3) 0.012(3) 0.003(3)
C39 0.076(6) 0.018(4) 0.048(5) -0.002(3) 0.020(4) 0.014(4)
C40 0.037(4) 0.017(3) 0.051(5) 0.003(3) 0.006(3) 0.013(3)
C41 0.035(4) 0.027(4) 0.067(6) 0.000(4) 0.016(4) 0.017(3)
C42 0.056(5) 0.027(4) 0.059(6) -0.006(4) 0.003(4) -0.008(4)
C43 0.034(4) 0.049(6) 0.106(9) -0.018(6) -0.005(5) -0.005(4)
C44 0.109(11) 0.087(10) 0.101(11) -0.043(9) -0.004(9) -0.023(8)
C45 0.113(11) 0.109(11) 0.061(8) 0.004(8) 0.007(7) -0.037(9)
C46 0.083(8) 0.061(7) 0.065(7) -0.009(6) 0.011(6) -0.024(6)

loop_
_atom_type_symbol
_atom_type_description
_atom_type_scat_dispersion_real
_atom_type_scat_dispersion_imag
_atom_type_scat_source
C C 0.0147 0.0070 'International Tables Vol C Tables 4.2.6.8 and 6.1.1.4'
H H 0.0000 0.0000 'International Tables Vol C Tables 4.2.6.8 and 6.1.1.4'
Fe Fe -0.2758 2.5767 'International Tables Vol C Tables 4.2.6.8 and 6.1.1.4'
In In 0.1337 3.9104 'International Tables Vol C Tables 4.2.6.8 and 6.1.1.4'
N N 0.0253 0.0135 'International Tables Vol C Tables 4.2.6.8 and 6.1.1.4'
O O 0.0412 0.0250 'International Tables Vol C Tables 4.2.6.8 and 6.1.1.4'

loop_
_geom_angle_atom_site_label_1
_geom_angle_atom_site_label_2
_geom_angle_atom_site_label_3
_geom_angle
_geom_angle_site_symmetry_1
_geom_angle_site_symmetry_3
_geom_angle_publ_flag
O1 In1 O4 89.89(16) . . ?
O1 In1 O11 103.63(16) . . ?
O1 In1 O19 87.80(17) . 7_656 ?
O1 In1 O21 173.47(17) . 7_656 ?
O1 In1 N1 93.2(2) . . ?
O4 In1 O19 92.07(16) . 7_656 ?
O4 In1 N1 176.61(19) . . ?
O11 In1 O4 90.03(15) . . ?
O11 In1 O19 168.39(16) . 7_656 ?
O11 In1 O21 82.91(17) . 7_656 ?
O11 In1 N1 90.5(2) . . ?
O19 In1 N1 86.8(2) 7_656 . ?
O21 In1 O4 90.26(16) 7_656 . ?
O21 In1 O19 85.67(17) 7_656 7_656 ?
O21 In1 N1 86.5(2) 7_656 . ?
In4 In2 In4 180.0 7_656 . ?
In5 In2 In4 60.150(9) . . ?
In5 In2 In4 60.150(9) 7_656 7_656 ?
In5 In2 In4 119.851(9) . 7_656 ?
In5 In2 In4 119.849(9) 7_656 . ?
In5 In2 In5 180.0 . 7_656 ?
In5 In2 In6 60.098(9) . 7_656 ?
In5 In2 In6 119.903(9) 7_656 7_656 ?
In5 In2 In6 119.902(9) . . ?
In5 In2 In6 60.097(9) 7_656 . ?
In6 In2 In4 59.754(9) 7_656 7_656 ?
In6 In2 In4 120.246(9) . 7_656 ?
In6 In2 In4 120.247(9) 7_656 . ?
In6 In2 In4 59.753(9) . . ?
In6 In2 In6 180.0 7_656 . ?
O3 In2 In4 89.93(10) 7_656 7_656 ?
O3 In2 In4 89.93(10) . . ?
O3 In2 In4 90.07(10) 7_656 . ?
O3 In2 In4 90.07(10) . 7_656 ?
O3 In2 In5 139.71(10) 7_656 7_656 ?
O3 In2 In5 40.29(10) . 7_656 ?
O3 In2 In5 40.29(10) 7_656 . ?
O3 In2 In5 139.71(10) . . ?
O3 In2 In6 40.26(10) 7_656 7_656 ?
O3 In2 In6 40.26(10) . . ?
O3 In2 In6 139.74(10) 7_656 . ?
O3 In2 In6 139.74(10) . 7_656 ?
O3 In2 O3 180.0 7_656 . ?
O3 In2 O4 80.55(14) . . ?
O3 In2 O4 80.55(14) 7_656 7_656 ?
O3 In2 O4 99.45(14) . 7_656 ?
O3 In2 O4 99.45(14) 7_656 . ?
O3 In2 O8 80.98(14) . . ?
O3 In2 O8 99.02(14) 7_656 . ?
O3 In2 O8 80.98(14) 7_656 7_656 ?
O3 In2 O8 99.02(14) . 7_656 ?
O4 In2 In4 139.49(10) . . ?
O4 In2 In4 139.49(10) 7_656 7_656 ?
O4 In2 In4 40.51(10) . 7_656 ?
O4 In2 In4 40.51(10) 7_656 . ?
O4 In2 In5 40.26(10) 7_656 . ?
O4 In2 In5 40.26(10) . 7_656 ?
O4 In2 In5 139.74(10) 7_656 7_656 ?
O4 In2 In5 139.74(10) . . ?
O4 In2 In6 90.12(10) . . ?
O4 In2 In6 90.12(10) 7_656 7_656 ?
O4 In2 In6 89.88(10) . 7_656 ?
O4 In2 In6 89.88(10) 7_656 . ?
O4 In2 O4 180.00(18) . 7_656 ?
O4 In2 O8 99.63(15) . . ?
O4 In2 O8 99.63(15) 7_656 7_656 ?
O4 In2 O8 80.37(15) . 7_656 ?
O4 In2 O8 80.37(15) 7_656 . ?
O8 In2 In4 39.87(10) . . ?
O8 In2 In4 39.87(10) 7_656 7_656 ?
O8 In2 In4 140.13(10) . 7_656 ?
O8 In2 In4 140.13(10) 7_656 . ?
O8 In2 In5 89.59(10) 7_656 7_656 ?
O8 In2 In5 89.59(10) . . ?
O8 In2 In5 90.41(10) 7_656 . ?
O8 In2 In5 90.40(10) . 7_656 ?
O8 In2 In6 40.72(10) 7_656 7_656 ?
O8 In2 In6 139.28(10) . 7_656 ?
O8 In2 In6 139.28(10) 7_656 . ?
O8 In2 In6 40.72(10) . . ?
O8 In2 O8 180.0 . 7_656 ?
O1 In3 O23 84.65(16) . . ?
O1 In3 O8 89.44(16) . . ?
O1 In3 O9 105.29(17) . . ?
O1 In3 O12 170.33(16) . . ?
O1 In3 O2 90.64(18) . . ?
O23 In3 O8 91.74(16) . . ?
O23 In3 O2 86.98(19) . . ?
O8 In3 O2 178.71(18) . . ?
O9 In3 O23 170.04(17) . . ?
O9 In3 O8 89.08(16) . . ?
O9 In3 O12 84.13(16) . . ?
O9 In3 O2 92.14(19) . . ?
O12 In3 O23 85.92(16) . . ?
O12 In3 O8 92.98(15) . . ?
O12 In3 O2 86.73(18) . . ?
In5 In4 In2 59.645(9) . . ?
In6 In4 In2 59.886(9) . . ?
In6 In4 In5 119.531(14) . . ?
O4 In4 In2 41.04(10) 7_656 . ?
O4 In4 In5 39.82(10) 7_656 . ?
O4 In4 In6 90.41(10) 7_656 . ?
O7 In4 In2 85.69(10) . . ?
O7 In4 In5 133.35(11) . . ?
O7 In4 In6 39.97(11) . . ?
O7 In4 O4 93.53(15) . 7_656 ?
O7 In4 O8 80.36(15) . . ?
O7 In4 O10 170.44(15) . . ?
O7 In4 O14 89.74(16) . . ?
O7 In4 O18 97.11(16) . . ?
O8 In4 In2 40.95(11) . . ?
O8 In4 In5 89.98(11) . . ?
O8 In4 In6 40.62(10) . . ?
O8 In4 O4 81.99(15) . 7_656 ?
O8 In4 O10 92.70(15) . . ?
O8 In4 O14 97.91(16) . . ?
O10 In4 In2 84.76(11) . . ?
O10 In4 In5 39.32(11) . . ?
O10 In4 In6 133.30(11) . . ?
O10 In4 O4 78.90(15) . 7_656 ?
O10 In4 O14 97.78(16) . . ?
O14 In4 In2 138.78(11) . . ?
O14 In4 In5 136.89(11) . . ?
O14 In4 In6 91.66(11) . . ?
O14 In4 O4 176.66(15) . 7_656 ?
O18 In4 In2 139.76(11) . . ?
O18 In4 In5 92.19(11) . . ?
O18 In4 In6 136.81(11) . . ?
O18 In4 O4 98.80(15) . 7_656 ?
O18 In4 O8 177.41(16) . . ?
O18 In4 O10 89.88(15) . . ?
O18 In4 O14 81.45(16) . . ?
In2 In5 In4 60.205(9) . . ?
In2 In5 In6 59.994(9) . 7_656 ?
In6 In5 In4 120.199(13) 7_656 . ?
O3 In5 In2 41.23(10) 7_656 . ?
O3 In5 In4 90.84(10) 7_656 . ?
O3 In5 In6 40.01(10) 7_656 7_656 ?
O4 In5 In2 41.33(10) 7_656 . ?
O4 In5 In4 40.34(11) 7_656 . ?
O4 In5 In6 90.86(10) 7_656 7_656 ?
O4 In5 O3 82.56(15) 7_656 7_656 ?
O6 In5 In2 84.72(11) 7_656 . ?
O6 In5 In4 132.95(11) 7_656 . ?
O6 In5 In6 39.72(11) 7_656 7_656 ?
O6 In5 O3 79.39(15) 7_656 7_656 ?
O6 In5 O4 92.61(15) 7_656 7_656 ?
O10 In5 In2 85.48(11) . . ?
O10 In5 In4 39.68(10) . . ?
O10 In5 In6 133.39(11) . 7_656 ?
O10 In5 O3 93.38(15) . 7_656 ?
O10 In5 O4 79.78(15) . 7_656 ?
O10 In5 O6 170.19(15) . 7_656 ?
O10 In5 O15 100.76(16) . . ?
O15 In5 In2 137.04(12) . . ?
O15 In5 In4 140.32(12) . . ?
O15 In5 In6 87.62(11) . 7_656 ?
O15 In5 O3 95.81(16) . 7_656 ?
O15 In5 O4 178.32(15) . 7_656 ?
O15 In5 O6 86.67(16) . 7_656 ?
O17 In5 In2 139.52(12) . . ?
O17 In5 In4 89.46(12) . . ?
O17 In5 In6 140.29(12) . 7_656 ?
O17 In5 O3 179.13(16) . 7_656 ?
O17 In5 O4 98.19(16) . 7_656 ?
O17 In5 O6 100.99(17) . 7_656 ?
O17 In5 O10 86.32(16) . . ?
O17 In5 O15 83.44(16) . . ?
In2 In6 In5 59.909(9) . 7_656 ?
In4 In6 In2 60.361(9) . . ?
In4 In6 In5 120.270(14) . 7_656 ?
O3 In6 In2 41.17(10) . . ?
O3 In6 In4 91.18(10) . . ?
O3 In6 In5 39.99(10) . 7_656 ?
O3 In6 O8 82.52(15) . . ?
O5 In6 In2 138.08(12) . . ?
O5 In6 In4 88.63(12) . . ?
O5 In6 In5 139.54(12) . 7_656 ?
O5 In6 O3 179.04(16) . . ?
O5 In6 O6 100.04(17) . . ?
O5 In6 O7 86.20(16) . . ?
O5 In6 O8 96.74(16) . . ?
O5 In6 O13 81.91(17) . 7_656 ?
O6 In6 In2 84.66(11) . . ?
O6 In6 In4 132.60(11) . . ?
O6 In6 In5 39.75(11) . 7_656 ?
O6 In6 O3 79.40(15) . . ?
O6 In6 O7 170.57(15) . . ?
O6 In6 O8 92.44(15) . . ?
O6 In6 O13 90.52(15) . 7_656 ?
O7 In6 In2 85.97(11) . . ?
O7 In6 In4 39.79(10) . . ?
O7 In6 In5 134.24(11) . 7_656 ?
O7 In6 O3 94.26(15) . . ?
O7 In6 O8 79.73(15) . . ?
O8 In6 In2 41.35(11) . . ?
O8 In6 In4 40.16(10) . . ?
O8 In6 In5 90.72(10) . 7_656 ?
O13 In6 In2 139.96(12) 7_656 . ?
O13 In6 In4 136.87(11) 7_656 . ?
O13 In6 In5 92.10(11) 7_656 7_656 ?
O13 In6 O3 98.86(16) 7_656 . ?
O13 In6 O7 97.40(15) 7_656 . ?
O13 In6 O8 176.91(15) 7_656 . ?
O3 In7 O20 93.80(16) 7_656 . ?
O9 In7 O3 90.21(16) . 7_656 ?
O9 In7 O11 102.82(17) . . ?
O9 In7 O16 172.99(16) . . ?
O9 In7 O20 89.21(17) . . ?
O9 In7 O22 90.44(18) . . ?
O11 In7 O3 90.04(16) . 7_656 ?
O11 In7 O16 83.98(16) . . ?
O11 In7 O20 167.36(16) . . ?
O11 In7 O22 92.21(18) . . ?
O16 In7 O3 91.47(16) . 7_656 ?
O16 In7 O20 83.89(16) . . ?
O16 In7 O22 87.59(18) . . ?
O22 In7 O3 177.45(17) . 7_656 ?
O22 In7 O20 83.74(18) . . ?
C3 Fe1 C4 121.6(3) . . ?
C3 Fe1 C5 159.3(3) . . ?
C3 Fe1 C8 158.4(3) . . ?
C3 Fe1 C18 105.4(3) . . ?
C3 Fe1 C19 121.4(3) . . ?
C3 Fe1 C20 40.7(3) . . ?
C3 Fe1 C21 69.4(3) . . ?
C3 Fe1 C23 68.2(3) . . ?
C4 Fe1 C5 41.7(3) . . ?
C4 Fe1 C8 68.8(3) . . ?
C4 Fe1 C18 40.8(2) . . ?
C4 Fe1 C19 68.7(3) . . ?
C4 Fe1 C20 156.4(3) . . ?
C4 Fe1 C21 125.5(3) . . ?
C4 Fe1 C23 162.4(3) . . ?
C5 Fe1 C8 40.3(3) . . ?
C5 Fe1 C18 69.5(3) . . ?
C5 Fe1 C19 68.8(3) . . ?
C5 Fe1 C20 159.4(3) . . ?
C5 Fe1 C21 108.6(3) . . ?
C5 Fe1 C23 124.6(3) . . ?
C6 Fe1 C3 40.8(3) . . ?
C6 Fe1 C4 108.9(3) . . ?
C6 Fe1 C5 124.2(3) . . ?
C6 Fe1 C8 159.2(3) . . ?
C6 Fe1 C18 123.5(3) . . ?
C6 Fe1 C19 159.2(3) . . ?
C6 Fe1 C20 68.1(3) . . ?
C6 Fe1 C21 41.1(3) . . ?
C6 Fe1 C23 67.8(3) . . ?
C8 Fe1 C19 40.9(3) . . ?
C8 Fe1 C21 122.3(3) . . ?
C8 Fe1 C23 107.8(3) . . ?
C18 Fe1 C8 69.1(3) . . ?
C18 Fe1 C19 41.1(3) . . ?
C18 Fe1 C21 161.3(3) . . ?
C18 Fe1 C23 155.8(3) . . ?
C19 Fe1 C21 156.9(3) . . ?
C19 Fe1 C23 120.7(3) . . ?
C20 Fe1 C8 122.6(3) . . ?
C20 Fe1 C18 119.8(3) . . ?
C20 Fe1 C19 105.3(3) . . ?
C20 Fe1 C21 68.7(3) . . ?
C20 Fe1 C23 40.2(3) . . ?
C23 Fe1 C21 40.5(3) . . ?
C9 Fe2 C10 68.6(2) . . ?
C9 Fe2 C12 68.3(2) . . ?
C9 Fe2 C14 41.5(2) . . ?
C9 Fe2 C15 108.3(2) . . ?
C9 Fe2 C16 41.2(2) . . ?
C9 Fe2 C22 125.2(3) . . ?
C9 Fe2 C24 121.6(2) . . ?
C9 Fe2 C26 162.3(3) . . ?
C9 Fe2 C28 156.6(3) . . ?
C12 Fe2 C10 40.0(3) . . ?
C12 Fe2 C24 126.7(3) . . ?
C12 Fe2 C28 108.2(3) . . ?
C14 Fe2 C10 40.5(2) . . ?
C14 Fe2 C12 68.1(3) . . ?
C14 Fe2 C16 69.2(3) . . ?
C14 Fe2 C24 156.4(2) . . ?
C14 Fe2 C26 123.6(3) . . ?
C14 Fe2 C28 160.7(3) . . ?
C15 Fe2 C10 154.5(3) . . ?
C15 Fe2 C12 164.4(3) . . ?
C15 Fe2 C14 120.2(3) . . ?
C15 Fe2 C16 127.3(3) . . ?
C15 Fe2 C24 41.0(3) . . ?
C15 Fe2 C26 68.9(2) . . ?
C15 Fe2 C28 68.5(3) . . ?
C16 Fe2 C10 68.0(3) . . ?
C16 Fe2 C12 40.2(2) . . ?
C16 Fe2 C24 109.1(3) . . ?
C16 Fe2 C26 154.2(3) . . ?
C16 Fe2 C28 121.1(3) . . ?
C22 Fe2 C10 118.6(3) . . ?
C22 Fe2 C12 153.5(3) . . ?
C22 Fe2 C14 105.8(3) . . ?
C22 Fe2 C15 41.1(3) . . ?
C22 Fe2 C16 164.0(2) . . ?
C22 Fe2 C24 69.2(3) . . ?
C22 Fe2 C26 41.3(3) . . ?
C22 Fe2 C28 68.7(3) . . ?
C24 Fe2 C10 162.3(3) . . ?
C26 Fe2 C10 106.0(2) . . ?
C26 Fe2 C12 119.2(3) . . ?
C26 Fe2 C24 68.6(3) . . ?
C26 Fe2 C28 40.2(3) . . ?
C28 Fe2 C10 124.5(3) . . ?
C28 Fe2 C24 40.7(2) . . ?
C27 Fe3 C29 109.8(3) . . ?
C27 Fe3 C32 40.5(3) . . ?
C27 Fe3 C34 41.5(3) . . ?
C27 Fe3 C35 68.3(3) . . ?
C27 Fe3 C36 126.7(3) . . ?
C27 Fe3 C38 123.0(3) . . ?
C27 Fe3 C39 162.8(4) . . ?
C27 Fe3 C40 68.2(3) . . ?
C27 Fe3 C41 157.0(3) . . ?
C29 Fe3 C32 127.6(3) . . ?
C29 Fe3 C34 121.2(3) . . ?
C29 Fe3 C35 155.1(3) . . ?
C29 Fe3 C36 41.7(3) . . ?
C29 Fe3 C38 40.6(3) . . ?
C29 Fe3 C40 164.5(3) . . ?
C29 Fe3 C41 68.6(3) . . ?
C32 Fe3 C34 69.2(3) . . ?
C32 Fe3 C35 68.2(3) . . ?
C32 Fe3 C40 40.9(3) . . ?
C32 Fe3 C41 121.1(3) . . ?
C35 Fe3 C34 40.6(3) . . ?
C35 Fe3 C40 39.8(3) . . ?
C35 Fe3 C41 123.2(3) . . ?
C36 Fe3 C32 165.0(3) . . ?
C36 Fe3 C34 106.0(3) . . ?
C36 Fe3 C35 118.1(3) . . ?
C36 Fe3 C40 152.0(3) . . ?
C36 Fe3 C41 68.4(4) . . ?
C38 Fe3 C32 109.7(3) . . ?
C38 Fe3 C34 157.6(3) . . ?
C38 Fe3 C35 161.4(3) . . ?
C38 Fe3 C36 68.9(3) . . ?
C38 Fe3 C40 126.5(3) . . ?
C38 Fe3 C41 40.7(3) . . ?
C39 Fe3 C29 68.7(3) . . ?
C39 Fe3 C32 153.7(3) . . ?
C39 Fe3 C34 123.5(4) . . ?
C39 Fe3 C35 105.4(3) . . ?
C39 Fe3 C36 40.8(3) . . ?
C39 Fe3 C38 67.8(4) . . ?
C39 Fe3 C40 117.9(3) . . ?
C39 Fe3 C41 39.7(4) . . ?
C40 Fe3 C34 68.2(3) . . ?
C41 Fe3 C34 159.6(3) . . ?
C41 Fe3 C40 106.9(3) . . ?
In1 O1 In3 133.7(2) . . ?
C2 O23 In3 131.9(4) . . ?
In5 O3 In2 98.49(15) 7_656 . ?
In5 O3 In6 100.01(16) 7_656 . ?
In5 O3 In7 114.65(17) 7_656 7_656 ?
In6 O3 In2 98.57(16) . . ?
In6 O3 In7 115.31(17) . 7_656 ?
In7 O3 In2 125.58(18) 7_656 . ?
In1 O4 In2 125.32(18) . . ?
In1 O4 In4 115.79(17) . 7_656 ?
In4 O4 In2 98.45(16) 7_656 . ?
In5 O4 In1 114.74(17) 7_656 . ?
In5 O4 In2 98.41(15) 7_656 . ?
In5 O4 In4 99.83(16) 7_656 7_656 ?
C2 O5 In6 122.4(4) . . ?
In6 O6 In5 100.53(17) . 7_656 ?
C31 O6 In5 119.7(4) . 7_656 ?
C31 O6 In6 121.8(4) . . ?
In4 O7 In6 100.24(16) . . ?
C33 O7 In4 118.9(3) . . ?
C33 O7 In6 119.8(4) . . ?
In3 O8 In2 125.37(18) . . ?
In3 O8 In6 114.99(18) . . ?
In4 O8 In2 99.19(16) . . ?
In4 O8 In3 115.70(18) . . ?
In4 O8 In6 99.22(16) . . ?
In6 O8 In2 97.92(16) . . ?
In7 O9 In3 134.7(2) . . ?
In5 O10 In4 101.00(17) . . ?
C30 O10 In4 121.1(4) . . ?
C30 O10 In5 120.7(4) . . ?
In7 O11 In1 136.3(2) . . ?
C7 O12 In3 131.9(4) . . ?
C11 O13 In6 121.3(4) . 7_656 ?
C7 O14 In4 123.6(4) . . ?
C17 O15 In5 126.0(4) . . ?
C11 O16 In7 135.2(4) . . ?
C25 O17 In5 122.5(4) . . ?
C13 O18 In4 119.8(4) . . ?
C25 O19 In1 133.3(4) . 7_656 ?
C17 O20 In7 129.0(4) . . ?
C13 O21 In1 134.0(4) . 7_656 ?
C37 O22 In7 116.9(5) . . ?
C1 N1 In1 132.0(6) . . ?
C1 N1 C42 105.6(7) . . ?
C42 N1 In1 122.2(6) . . ?
In3 O2 H2A 131.7 . . ?
In3 O2 H2B 132.0 . . ?
H2A O2 H2B 96.3 . . ?
C37 N3 C43 120.9(9) . . ?
C37 N3 C44 119.5(10) . . ?
C43 N3 C44 119.4(9) . . ?
C1 N4 H4 125.6 . . ?
C1 N4 C46 108.8(10) . . ?
C46 N4 H4 125.6 . . ?
N1 C1 N4 109.5(10) . . ?
N1 C1 C45 126.7(10) . . ?
N4 C1 C45 123.8(11) . . ?
O23 C2 O5 125.4(6) . . ?
O23 C2 C6 118.3(6) . . ?
O5 C2 C6 116.3(6) . . ?
Fe1 C3 H3 125.5 . . ?
C6 C3 Fe1 69.5(4) . . ?
C6 C3 H3 126.4 . . ?
C20 C3 Fe1 70.2(4) . . ?
C20 C3 H3 126.4 . . ?
C20 C3 C6 107.3(6) . . ?
C5 C4 Fe1 69.7(4) . . ?
C5 C4 C7 124.4(6) . . ?
C7 C4 Fe1 122.3(4) . . ?
C18 C4 Fe1 70.2(4) . . ?
C18 C4 C5 108.6(6) . . ?
C18 C4 C7 126.8(6) . . ?
Fe1 C5 H5 126.6 . . ?
C4 C5 Fe1 68.6(3) . . ?
C4 C5 H5 126.4 . . ?
C8 C5 Fe1 69.9(4) . . ?
C8 C5 C4 107.2(6) . . ?
C8 C5 H5 126.4 . . ?
C2 C6 Fe1 124.0(4) . . ?
C3 C6 Fe1 69.6(4) . . ?
C3 C6 C2 127.2(6) . . ?
C3 C6 C21 109.5(6) . . ?
C21 C6 Fe1 70.6(4) . . ?
C21 C6 C2 123.3(6) . . ?
O12 C7 O14 124.0(6) . . ?
O12 C7 C4 117.4(6) . . ?
O14 C7 C4 118.6(6) . . ?
Fe1 C8 H8 126.5 . . ?
C5 C8 Fe1 69.8(4) . . ?
C5 C8 H8 125.5 . . ?
C5 C8 C19 109.0(6) . . ?
C19 C8 Fe1 69.8(4) . . ?
C19 C8 H8 125.5 . . ?
C11 C9 Fe2 119.6(4) . . ?
C14 C9 Fe2 70.1(3) . . ?
C14 C9 C11 124.6(6) . . ?
C16 C9 Fe2 70.3(4) . . ?
C16 C9 C11 127.0(6) . . ?
C16 C9 C14 108.0(5) . . ?
Fe2 C10 H10 127.0 . . ?
C12 C10 Fe2 69.9(4) . . ?
C12 C10 H10 125.8 . . ?
C12 C10 C14 108.3(5) . . ?
C14 C10 Fe2 68.9(3) . . ?
C14 C10 H10 125.8 . . ?
O13 C11 C9 119.0(6) . . ?
O16 C11 O13 124.0(5) . . ?
O16 C11 C9 117.0(6) . . ?
Fe2 C12 H12 126.8 . . ?
C10 C12 Fe2 70.1(4) . . ?
C10 C12 H12 125.5 . . ?
C16 C12 Fe2 69.2(4) . . ?
C16 C12 C10 109.0(6) . . ?
C16 C12 H12 125.5 . . ?
O18 C13 C27 118.4(5) . . ?
O21 C13 O18 124.8(5) . . ?
O21 C13 C27 116.9(6) . . ?
Fe2 C14 H14 126.1 . . ?
C9 C14 Fe2 68.4(3) . . ?
C9 C14 H14 126.4 . . ?
C10 C14 Fe2 70.6(4) . . ?
C10 C14 C9 107.2(5) . . ?
C10 C14 H14 126.4 . . ?
C17 C15 Fe2 125.9(4) . . ?
C22 C15 Fe2 69.3(3) . . ?
C22 C15 C17 125.6(6) . . ?
C22 C15 C24 108.5(5) . . ?
C24 C15 Fe2 70.5(4) . . ?
C24 C15 C17 125.8(6) . . ?
Fe2 C16 H16 126.2 . . ?
C9 C16 Fe2 68.5(3) . . ?
C9 C16 H16 126.2 . . ?
C12 C16 Fe2 70.7(4) . . ?
C12 C16 C9 107.5(6) . . ?
C12 C16 H16 126.2 . . ?
O15 C17 O20 124.3(6) . . ?
O15 C17 C15 118.1(6) . . ?
O20 C17 C15 117.5(6) . . ?
Fe1 C18 H18 126.5 . . ?
C4 C18 Fe1 69.0(4) . . ?
C4 C18 H18 126.3 . . ?
C4 C18 C19 107.4(6) . . ?
C19 C18 Fe1 69.7(4) . . ?
C19 C18 H18 126.3 . . ?
Fe1 C19 H19 127.0 . . ?
C8 C19 Fe1 69.3(4) . . ?
C8 C19 C18 107.8(6) . . ?
C8 C19 H19 126.1 . . ?
C18 C19 Fe1 69.2(4) . . ?
C18 C19 H19 126.1 . . ?
Fe1 C20 H20 126.2 . . ?
C3 C20 Fe1 69.1(4) . . ?
C3 C20 H20 125.8 . . ?
C23 C20 Fe1 70.4(4) . . ?
C23 C20 C3 108.3(6) . . ?
C23 C20 H20 125.8 . . ?
Fe1 C21 H21 126.4 . . ?
C6 C21 Fe1 68.3(4) . . ?
C6 C21 H21 127.2 . . ?
C23 C21 Fe1 69.7(4) . . ?
C23 C21 C6 105.6(6) . . ?
C23 C21 H21 127.2 . . ?
Fe2 C22 H22 125.6 . . ?
C15 C22 Fe2 69.7(4) . . ?
C15 C22 H22 126.2 . . ?
C15 C22 C26 107.6(6) . . ?
C26 C22 Fe2 70.1(4) . . ?
C26 C22 H22 126.2 . . ?
Fe1 C23 H23 127.2 . . ?
C20 C23 Fe1 69.3(4) . . ?
C20 C23 C21 109.3(6) . . ?
C20 C23 H23 125.3 . . ?
C21 C23 Fe1 69.8(4) . . ?
C21 C23 H23 125.3 . . ?
Fe2 C24 H24 126.9 . . ?
C15 C24 Fe2 68.5(3) . . ?
C15 C24 H24 126.5 . . ?
C28 C24 Fe2 69.6(4) . . ?
C28 C24 C15 107.0(6) . . ?
C28 C24 H24 126.5 . . ?
O17 C25 C29 116.6(6) . . ?
O19 C25 O17 125.0(6) . . ?
O19 C25 C29 118.4(6) . . ?
Fe2 C26 H26 126.6 . . ?
C22 C26 Fe2 68.7(3) . . ?
C22 C26 H26 126.0 . . ?
C28 C26 Fe2 70.3(4) . . ?
C28 C26 C22 108.0(6) . . ?
C28 C26 H26 126.0 . . ?
C13 C27 Fe3 122.1(5) . . ?
C32 C27 Fe3 70.6(4) . . ?
C32 C27 C13 127.2(6) . . ?
C32 C27 C34 109.2(6) . . ?
C34 C27 Fe3 70.5(4) . . ?
C34 C27 C13 123.5(6) . . ?
Fe2 C28 H28 126.9 . . ?
C24 C28 Fe2 69.7(4) . . ?
C24 C28 H28 125.6 . . ?
C26 C28 Fe2 69.5(4) . . ?
C26 C28 C24 108.9(6) . . ?
C26 C28 H28 125.6 . . ?
C25 C29 Fe3 123.5(5) . . ?
C36 C29 Fe3 69.7(4) . . ?
C36 C29 C25 124.3(7) . . ?
C38 C29 Fe3 70.0(4) . . ?
C38 C29 C25 127.9(6) . . ?
C38 C29 C36 107.7(6) . . ?
O10 C30 H30A 109.5 . . ?
O10 C30 H30B 109.5 . . ?
O10 C30 H30C 109.5 . . ?
H30A C30 H30B 109.5 . . ?
H30A C30 H30C 109.5 . . ?
H30B C30 H30C 109.5 . . ?
O6 C31 H31A 109.5 . . ?
O6 C31 H31B 109.5 . . ?
O6 C31 H31C 109.5 . . ?
H31A C31 H31B 109.5 . . ?
H31A C31 H31C 109.5 . . ?
H31B C31 H31C 109.5 . . ?
Fe3 C32 H32 126.5 . . ?
C27 C32 Fe3 68.8(4) . . ?
C27 C32 H32 126.5 . . ?
C27 C32 C40 107.0(6) . . ?
C40 C32 Fe3 69.7(4) . . ?
C40 C32 H32 126.5 . . ?
O7 C33 H33A 109.5 . . ?
O7 C33 H33B 109.5 . . ?
O7 C33 H33C 109.5 . . ?
H33A C33 H33B 109.5 . . ?
H33A C33 H33C 109.5 . . ?
H33B C33 H33C 109.5 . . ?
Fe3 C34 H34 126.9 . . ?
C27 C34 Fe3 68.0(4) . . ?
C27 C34 H34 127.2 . . ?
C35 C34 Fe3 69.4(4) . . ?
C35 C34 C27 105.7(6) . . ?
C35 C34 H34 127.2 . . ?
Fe3 C35 H35 126.2 . . ?
C34 C35 Fe3 70.0(4) . . ?
C34 C35 H35 125.2 . . ?
C40 C35 Fe3 70.2(4) . . ?
C40 C35 C34 109.7(6) . . ?
C40 C35 H35 125.2 . . ?
Fe3 C36 H36 126.8 . . ?
C29 C36 Fe3 68.7(4) . . ?
C29 C36 H36 127.0 . . ?
C39 C36 Fe3 69.0(5) . . ?
C39 C36 C29 105.9(7) . . ?
C39 C36 H36 127.0 . . ?
O22 C37 N3 121.3(8) . . ?
O22 C37 H37 119.3 . . ?
N3 C37 H37 119.3 . . ?
Fe3 C38 H38 126.4 . . ?
C29 C38 Fe3 69.4(4) . . ?
C29 C38 H38 125.8 . . ?
C29 C38 C41 108.3(7) . . ?
C41 C38 Fe3 70.0(4) . . ?
C41 C38 H38 125.8 . . ?
Fe3 C39 H39 125.6 . . ?
C36 C39 Fe3 70.2(5) . . ?
C36 C39 H39 124.9 . . ?
C41 C39 Fe3 70.9(5) . . ?
C41 C39 C36 110.2(7) . . ?
C41 C39 H39 124.9 . . ?
Fe3 C40 H40 126.4 . . ?
C32 C40 Fe3 69.4(4) . . ?
C32 C40 H40 125.8 . . ?
C35 C40 Fe3 70.0(4) . . ?
C35 C40 C32 108.5(6) . . ?
C35 C40 H40 125.8 . . ?
Fe3 C41 H41 126.8 . . ?
C38 C41 Fe3 69.3(4) . . ?
C38 C41 H41 126.1 . . ?
C39 C41 Fe3 69.4(5) . . ?
C39 C41 C38 107.8(7) . . ?
C39 C41 H41 126.1 . . ?
N1 C42 H42 124.7 . . ?
C46 C42 N1 110.7(9) . . ?
C46 C42 H42 124.7 . . ?
N3 C43 H43A 109.5 . . ?
N3 C43 H43B 109.5 . . ?
N3 C43 H43C 109.5 . . ?
H43A C43 H43B 109.5 . . ?
H43A C43 H43C 109.5 . . ?
H43B C43 H43C 109.5 . . ?
N3 C44 H44A 109.5 . . ?
N3 C44 H44B 109.5 . . ?
N3 C44 H44C 109.5 . . ?
H44A C44 H44B 109.5 . . ?
H44A C44 H44C 109.5 . . ?
H44B C44 H44C 109.5 . . ?
C1 C45 H45A 109.5 . . ?
C1 C45 H45B 109.5 . . ?
C1 C45 H45C 109.5 . . ?
H45A C45 H45B 109.5 . . ?
H45A C45 H45C 109.5 . . ?
H45B C45 H45C 109.5 . . ?
N4 C46 H46 127.3 . . ?
C42 C46 N4 105.3(10) . . ?
C42 C46 H46 127.3 . . ?

loop_
_geom_bond_atom_site_label_1
_geom_bond_atom_site_label_2
_geom_bond_distance
_geom_bond_site_symmetry_2
_geom_bond_publ_flag
In1 O1 2.072(4) . ?
In1 O4 2.182(4) . ?
In1 O11 2.097(4) . ?
In1 O19 2.189(4) 7_656 ?
In1 O21 2.159(5) 7_656 ?
In1 N1 2.215(6) . ?
In2 In4 3.3430(4) 7_656 ?
In2 In4 3.3430(4) . ?
In2 In5 3.3241(4) . ?
In2 In5 3.3243(4) 7_656 ?
In2 In6 3.3271(4) . ?
In2 In6 3.3270(4) 7_656 ?
In2 O3 2.215(4) 7_656 ?
In2 O3 2.215(4) . ?
In2 O4 2.219(4) . ?
In2 O4 2.219(4) 7_656 ?
In2 O8 2.219(4) 7_656 ?
In2 O8 2.219(4) . ?
In3 O1 2.092(4) . ?
In3 O23 2.184(4) . ?
In3 O8 2.191(4) . ?
In3 O9 2.102(4) . ?
In3 O12 2.165(4) . ?
In3 O2 2.267(6) . ?
In4 In5 3.3411(5) . ?
In4 In6 3.3226(5) . ?
In4 O4 2.195(4) 7_656 ?
In4 O7 2.161(4) . ?
In4 O8 2.171(4) . ?
In4 O10 2.173(4) . ?
In4 O14 2.178(5) . ?
In4 O18 2.161(4) . ?
In5 In6 3.3305(5) 7_656 ?
In5 O3 2.173(4) 7_656 ?
In5 O4 2.172(4) 7_656 ?
In5 O6 2.166(4) 7_656 ?
In5 O10 2.157(4) . ?
In5 O15 2.158(4) . ?
In5 O17 2.148(4) . ?
In6 O3 2.174(4) . ?
In6 O5 2.142(5) . ?
In6 O6 2.165(4) . ?
In6 O7 2.169(4) . ?
In6 O8 2.192(4) . ?
In6 O13 2.167(4) 7_656 ?
In7 O3 2.183(4) 7_656 ?
In7 O9 2.064(4) . ?
In7 O11 2.082(4) . ?
In7 O16 2.167(4) . ?
In7 O20 2.189(4) . ?
In7 O22 2.174(5) . ?
Fe1 C3 2.029(6) . ?
Fe1 C4 2.030(6) . ?
Fe1 C5 2.044(6) . ?
Fe1 C6 2.028(6) . ?
Fe1 C8 2.046(6) . ?
Fe1 C18 2.045(6) . ?
Fe1 C19 2.052(6) . ?
Fe1 C20 2.044(6) . ?
Fe1 C21 2.059(7) . ?
Fe1 C23 2.058(7) . ?
Fe2 C9 2.014(6) . ?
Fe2 C10 2.060(6) . ?
Fe2 C12 2.058(7) . ?
Fe2 C14 2.037(6) . ?
Fe2 C15 2.035(6) . ?
Fe2 C16 2.038(6) . ?
Fe2 C22 2.029(7) . ?
Fe2 C24 2.060(6) . ?
Fe2 C26 2.048(6) . ?
Fe2 C28 2.060(7) . ?
Fe3 C27 2.024(7) . ?
Fe3 C29 2.034(6) . ?
Fe3 C32 2.048(7) . ?
Fe3 C34 2.058(8) . ?
Fe3 C35 2.050(7) . ?
Fe3 C36 2.048(8) . ?
Fe3 C38 2.042(7) . ?
Fe3 C39 2.032(9) . ?
Fe3 C40 2.052(8) . ?
Fe3 C41 2.052(8) . ?
O23 C2 1.256(8) . ?
O5 C2 1.267(8) . ?
O6 C31 1.446(8) . ?
O7 C33 1.427(8) . ?
O10 C30 1.447(8) . ?
O12 C7 1.274(8) . ?
O13 C11 1.267(8) . ?
O14 C7 1.280(8) . ?
O15 C17 1.254(8) . ?
O16 C11 1.263(8) . ?
O17 C25 1.274(8) . ?
O18 C13 1.272(7) . ?
O19 C25 1.261(8) . ?
O20 C17 1.264(8) . ?
O21 C13 1.264(8) . ?
O22 C37 1.287(10) . ?
N1 C1 1.321(12) . ?
N1 C42 1.366(11) . ?
O2 H2A 1.3103 . ?
O2 H2B 1.3100 . ?
N3 C37 1.303(11) . ?
N3 C43 1.456(13) . ?
N3 C44 1.460(17) . ?
N4 H4 0.8800 . ?
N4 C1 1.343(14) . ?
N4 C46 1.355(16) . ?
C1 C45 1.477(17) . ?
C2 C6 1.477(9) . ?
C3 H3 0.9500 . ?
C3 C6 1.416(9) . ?
C3 C20 1.416(9) . ?
C4 C5 1.450(9) . ?
C4 C7 1.476(9) . ?
C4 C18 1.420(9) . ?
C5 H5 0.9500 . ?
C5 C8 1.409(10) . ?
C6 C21 1.435(9) . ?
C8 H8 0.9500 . ?
C8 C19 1.433(10) . ?
C9 C11 1.469(8) . ?
C9 C14 1.434(8) . ?
C9 C16 1.425(8) . ?
C10 H10 0.9500 . ?
C10 C12 1.409(10) . ?
C10 C14 1.419(9) . ?
C12 H12 0.9500 . ?
C12 C16 1.407(9) . ?
C13 C27 1.478(8) . ?
C14 H14 0.9500 . ?
C15 C17 1.469(8) . ?
C15 C22 1.425(9) . ?
C15 C24 1.434(10) . ?
C16 H16 0.9500 . ?
C18 H18 0.9500 . ?
C18 C19 1.439(9) . ?
C19 H19 0.9500 . ?
C20 H20 0.9500 . ?
C20 C23 1.411(12) . ?
C21 H21 0.9500 . ?
C21 C23 1.427(10) . ?
C22 H22 0.9500 . ?
C22 C26 1.437(9) . ?
C23 H23 0.9500 . ?
C24 H24 0.9500 . ?
C24 C28 1.433(9) . ?
C25 C29 1.480(8) . ?
C26 H26 0.9500 . ?
C26 C28 1.413(10) . ?
C27 C32 1.411(9) . ?
C27 C34 1.447(10) . ?
C28 H28 0.9500 . ?
C29 C36 1.452(10) . ?
C29 C38 1.414(10) . ?
C30 H30A 0.9800 . ?
C30 H30B 0.9800 . ?
C30 H30C 0.9800 . ?
C31 H31A 0.9800 . ?
C31 H31B 0.9800 . ?
C31 H31C 0.9800 . ?
C32 H32 0.9500 . ?
C32 C40 1.434(10) . ?
C33 H33A 0.9800 . ?
C33 H33B 0.9800 . ?
C33 H33C 0.9800 . ?
C34 H34 0.9500 . ?
C34 C35 1.424(10) . ?
C35 H35 0.9500 . ?
C35 C40 1.396(11) . ?
C36 H36 0.9500 . ?
C36 C39 1.422(11) . ?
C37 H37 0.9500 . ?
C38 H38 0.9500 . ?
C38 C41 1.425(10) . ?
C39 H39 0.9500 . ?
C39 C41 1.387(13) . ?
C40 H40 0.9500 . ?
C41 H41 0.9500 . ?
C42 H42 0.9500 . ?
C42 C46 1.335(14) . ?
C43 H43A 0.9800 . ?
C43 H43B 0.9800 . ?
C43 H43C 0.9800 . ?
C44 H44A 0.9800 . ?
C44 H44B 0.9800 . ?
C44 H44C 0.9800 . ?
C45 H45A 0.9800 . ?
C45 H45B 0.9800 . ?
C45 H45C 0.9800 . ?
C46 H46 0.9500 . ?

loop_
_geom_torsion_atom_site_label_1
_geom_torsion_atom_site_label_2
_geom_torsion_atom_site_label_3
_geom_torsion_atom_site_label_4
_geom_torsion
_geom_torsion_site_symmetry_1
_geom_torsion_site_symmetry_2
_geom_torsion_site_symmetry_3
_geom_torsion_site_symmetry_4
_geom_torsion_publ_flag
In1 O19 C25 O17 56.7(9) 7_656 . . . ?
In1 O19 C25 C29 -123.6(6) 7_656 . . . ?
In1 O21 C13 O18 -61.9(9) 7_656 . . . ?
In1 O21 C13 C27 118.5(6) 7_656 . . . ?
In1 N1 C1 N4 174.6(8) . . . . ?
In1 N1 C1 C45 -4.3(19) . . . . ?
In1 N1 C42 C46 -173.4(7) . . . . ?
In3 O23 C2 O5 57.0(8) . . . . ?
In3 O23 C2 C6 -122.8(5) . . . . ?
In3 O12 C7 O14 -59.0(8) . . . . ?
In3 O12 C7 C4 122.6(5) . . . . ?
In4 O14 C7 O12 1.0(8) . . . . ?
In4 O14 C7 C4 179.4(4) . . . . ?
In4 O18 C13 O21 -1.9(8) . . . . ?
In4 O18 C13 C27 177.7(4) . . . . ?
In5 O15 C17 O20 -5.5(9) . . . . ?
In5 O15 C17 C15 179.0(4) . . . . ?
In5 O17 C25 O19 -1.0(9) . . . . ?
In5 O17 C25 C29 179.3(4) . . . . ?
In6 O5 C2 O23 3.4(8) . . . . ?
In6 O5 C2 C6 -176.8(4) . . . . ?
In6 O13 C11 O16 -5.9(8) 7_656 . . . ?
In6 O13 C11 C9 173.7(4) 7_656 . . . ?
In7 O16 C11 O13 -55.5(9) . . . . ?
In7 O16 C11 C9 124.9(5) . . . . ?
In7 O20 C17 O15 59.6(8) . . . . ?
In7 O20 C17 C15 -124.8(5) . . . . ?
In7 O22 C37 N3 -175.0(7) . . . . ?
Fe1 C3 C6 C2 -117.9(6) . . . . ?
Fe1 C3 C6 C21 59.6(4) . . . . ?
Fe1 C3 C20 C23 -59.7(4) . . . . ?
Fe1 C4 C5 C8 -59.5(4) . . . . ?
Fe1 C4 C7 O12 -86.7(6) . . . . ?
Fe1 C4 C7 O14 94.8(6) . . . . ?
Fe1 C4 C18 C19 59.4(4) . . . . ?
Fe1 C5 C8 C19 -58.9(4) . . . . ?
Fe1 C6 C21 C23 60.1(4) . . . . ?
Fe1 C8 C19 C18 -58.6(4) . . . . ?
Fe1 C18 C19 C8 58.7(4) . . . . ?
Fe1 C20 C23 C21 -58.4(5) . . . . ?
Fe1 C21 C23 C20 58.1(5) . . . . ?
Fe2 C9 C11 O13 88.9(6) . . . . ?
Fe2 C9 C11 O16 -91.4(6) . . . . ?
Fe2 C9 C14 C10 -60.3(4) . . . . ?
Fe2 C9 C16 C12 60.1(5) . . . . ?
Fe2 C10 C12 C16 -58.3(5) . . . . ?
Fe2 C10 C14 C9 58.9(4) . . . . ?
Fe2 C12 C16 C9 -58.8(4) . . . . ?
Fe2 C15 C17 O15 -103.4(6) . . . . ?
Fe2 C15 C17 O20 80.7(7) . . . . ?
Fe2 C15 C22 C26 60.1(4) . . . . ?
Fe2 C15 C24 C28 -59.2(4) . . . . ?
Fe2 C22 C26 C28 59.5(5) . . . . ?
Fe2 C24 C28 C26 -58.5(5) . . . . ?
Fe2 C26 C28 C24 58.7(5) . . . . ?
Fe3 C27 C32 C40 59.5(5) . . . . ?
Fe3 C27 C34 C35 -59.5(5) . . . . ?
Fe3 C29 C36 C39 59.2(5) . . . . ?
Fe3 C29 C38 C41 -59.4(6) . . . . ?
Fe3 C32 C40 C35 59.3(6) . . . . ?
Fe3 C34 C35 C40 -59.2(6) . . . . ?
Fe3 C35 C40 C32 -58.9(5) . . . . ?
Fe3 C36 C39 C41 59.8(6) . . . . ?
Fe3 C38 C41 C39 -58.8(6) . . . . ?
Fe3 C39 C41 C38 58.8(6) . . . . ?
O23 C2 C6 Fe1 80.4(7) . . . . ?
O23 C2 C6 C3 169.5(6) . . . . ?
O23 C2 C6 C21 -7.6(9) . . . . ?
O5 C2 C6 Fe1 -99.5(6) . . . . ?
O5 C2 C6 C3 -10.3(9) . . . . ?
O5 C2 C6 C21 172.5(6) . . . . ?
O17 C25 C29 Fe3 -103.8(6) . . . . ?
O17 C25 C29 C36 169.3(6) . . . . ?
O17 C25 C29 C38 -14.0(10) . . . . ?
O18 C13 C27 Fe3 89.2(7) . . . . ?
O18 C13 C27 C32 0.0(11) . . . . ?
O18 C13 C27 C34 175.9(6) . . . . ?
O19 C25 C29 Fe3 76.5(8) . . . . ?
O19 C25 C29 C36 -10.5(10) . . . . ?
O19 C25 C29 C38 166.3(7) . . . . ?
O21 C13 C27 Fe3 -91.1(7) . . . . ?
O21 C13 C27 C32 179.7(7) . . . . ?
O21 C13 C27 C34 -4.4(10) . . . . ?
N1 C42 C46 N4 -3.2(14) . . . . ?
C1 N1 C42 C46 2.5(12) . . . . ?
C1 N4 C46 C42 2.8(16) . . . . ?
C2 C6 C21 Fe1 118.6(6) . . . . ?
C2 C6 C21 C23 178.7(5) . . . . ?
C3 C6 C21 Fe1 -59.0(4) . . . . ?
C3 C6 C21 C23 1.1(7) . . . . ?
C3 C20 C23 Fe1 58.9(4) . . . . ?
C3 C20 C23 C21 0.5(7) . . . . ?
C4 C5 C8 Fe1 58.7(4) . . . . ?
C4 C5 C8 C19 -0.2(7) . . . . ?
C4 C18 C19 Fe1 -58.9(4) . . . . ?
C4 C18 C19 C8 -0.2(7) . . . . ?
C5 C4 C7 O12 -0.4(8) . . . . ?
C5 C4 C7 O14 -178.9(5) . . . . ?
C5 C4 C18 Fe1 -59.3(4) . . . . ?
C5 C4 C18 C19 0.1(7) . . . . ?
C5 C8 C19 Fe1 58.9(4) . . . . ?
C5 C8 C19 C18 0.2(7) . . . . ?
C6 C3 C20 Fe1 59.9(4) . . . . ?
C6 C3 C20 C23 0.2(7) . . . . ?
C6 C21 C23 Fe1 -59.1(4) . . . . ?
C6 C21 C23 C20 -1.0(7) . . . . ?
C7 C4 C5 Fe1 -115.9(6) . . . . ?
C7 C4 C5 C8 -175.4(5) . . . . ?
C7 C4 C18 Fe1 116.0(6) . . . . ?
C7 C4 C18 C19 175.4(5) . . . . ?
C10 C12 C16 Fe2 58.9(5) . . . . ?
C10 C12 C16 C9 0.1(7) . . . . ?
C11 C9 C14 Fe2 -112.9(6) . . . . ?
C11 C9 C14 C10 -173.2(6) . . . . ?
C11 C9 C16 Fe2 112.8(6) . . . . ?
C11 C9 C16 C12 173.0(6) . . . . ?
C12 C10 C14 Fe2 -58.9(4) . . . . ?
C12 C10 C14 C9 -0.1(7) . . . . ?
C13 C27 C32 Fe3 116.2(7) . . . . ?
C13 C27 C32 C40 175.7(7) . . . . ?
C13 C27 C34 Fe3 -116.2(7) . . . . ?
C13 C27 C34 C35 -175.7(6) . . . . ?
C14 C9 C11 O13 174.2(6) . . . . ?
C14 C9 C11 O16 -6.1(9) . . . . ?
C14 C9 C16 Fe2 -60.3(4) . . . . ?
C14 C9 C16 C12 -0.2(7) . . . . ?
C14 C10 C12 Fe2 58.3(4) . . . . ?
C14 C10 C12 C16 0.0(7) . . . . ?
C15 C22 C26 Fe2 -59.8(4) . . . . ?
C15 C22 C26 C28 -0.3(7) . . . . ?
C15 C24 C28 Fe2 58.5(4) . . . . ?
C15 C24 C28 C26 0.0(7) . . . . ?
C16 C9 C11 O13 2.2(9) . . . . ?
C16 C9 C11 O16 -178.2(6) . . . . ?
C16 C9 C14 Fe2 60.4(4) . . . . ?
C16 C9 C14 C10 0.1(7) . . . . ?
C17 C15 C22 Fe2 120.0(6) . . . . ?
C17 C15 C22 C26 -179.9(6) . . . . ?
C17 C15 C24 Fe2 -120.8(6) . . . . ?
C17 C15 C24 C28 -180.0(6) . . . . ?
C18 C4 C5 Fe1 59.6(4) . . . . ?
C18 C4 C5 C8 0.1(7) . . . . ?
C18 C4 C7 O12 -175.1(6) . . . . ?
C18 C4 C7 O14 6.5(9) . . . . ?
C20 C3 C6 Fe1 -60.4(4) . . . . ?
C20 C3 C6 C2 -178.3(6) . . . . ?
C20 C3 C6 C21 -0.8(7) . . . . ?
C22 C15 C17 O15 167.6(6) . . . . ?
C22 C15 C17 O20 -8.2(9) . . . . ?
C22 C15 C24 Fe2 59.0(4) . . . . ?
C22 C15 C24 C28 -0.2(7) . . . . ?
C22 C26 C28 Fe2 -58.5(4) . . . . ?
C22 C26 C28 C24 0.2(7) . . . . ?
C24 C15 C17 O15 -12.7(9) . . . . ?
C24 C15 C17 O20 171.5(6) . . . . ?
C24 C15 C22 Fe2 -59.7(4) . . . . ?
C24 C15 C22 C26 0.4(7) . . . . ?
C25 C29 C36 Fe3 117.4(6) . . . . ?
C25 C29 C36 C39 176.6(7) . . . . ?
C25 C29 C38 Fe3 -117.5(7) . . . . ?
C25 C29 C38 C41 -176.9(7) . . . . ?
C27 C32 C40 Fe3 -59.0(5) . . . . ?
C27 C32 C40 C35 0.3(9) . . . . ?
C27 C34 C35 Fe3 58.6(5) . . . . ?
C27 C34 C35 C40 -0.5(9) . . . . ?
C29 C36 C39 Fe3 -59.0(5) . . . . ?
C29 C36 C39 C41 0.8(10) . . . . ?
C29 C38 C41 Fe3 59.0(5) . . . . ?
C29 C38 C41 C39 0.1(10) . . . . ?
C32 C27 C34 Fe3 60.3(5) . . . . ?
C32 C27 C34 C35 0.7(8) . . . . ?
C34 C27 C32 Fe3 -60.2(5) . . . . ?
C34 C27 C32 C40 -0.6(8) . . . . ?
C34 C35 C40 Fe3 59.0(5) . . . . ?
C34 C35 C40 C32 0.2(9) . . . . ?
C36 C29 C38 Fe3 59.7(5) . . . . ?
C36 C29 C38 C41 0.3(9) . . . . ?
C36 C39 C41 Fe3 -59.4(6) . . . . ?
C36 C39 C41 C38 -0.6(10) . . . . ?
C38 C29 C36 Fe3 -59.9(5) . . . . ?
C38 C29 C36 C39 -0.7(9) . . . . ?
C42 N1 C1 N4 -0.6(13) . . . . ?
C42 N1 C1 C45 -179.6(13) . . . . ?
C43 N3 C37 O22 -1.8(14) . . . . ?
C44 N3 C37 O22 -176.4(11) . . . . ?
C46 N4 C1 N1 -1.3(17) . . . . ?
C46 N4 C1 C45 177.6(14) . . . . ?

loop_
_smtbx_masks_void_nr
_smtbx_masks_void_average_x
_smtbx_masks_void_average_y
_smtbx_masks_void_average_z
_smtbx_masks_void_volume
_smtbx_masks_void_count_electrons
_smtbx_masks_void_content
1 -0.453 0.000 0.500 1747.4 576.1 ?
2 -0.438 0.500 0.000 1747.4 576.1 ?
